data_4339483
loop_
_publ_author_name
'Feng, Patrick L.'
'Beedle, Christopher C.'
'Wernsdorfer, Wolfgang'
'Koo, Changhyun'
'Nakano, Motohiro'
'Hill, Stephen'
'Hendrickson, David N.'

_publ_section_title
;
 Heterometallic cubane single-molecule magnets.
;
_journal_issue 20
_journal_name_full 'Inorganic chemistry'
_journal_page_first 8126
_journal_page_last 8128
_journal_paper_doi 10.1021/ic7012107
_journal_volume 46
_journal_year 2007
_chemical_formula_moiety 'C41 H35 Cl6 Mn3 N12 Ni1 O10'
_chemical_formula_sum 'C41 H35 Cl6 Mn3 N12 Ni O10'
_chemical_formula_weight 1292.015
_space_group.centring_type P

_space_group_crystal_system trigonal
_space_group_IT_number 161
_space_group_name_Hall 'R 3 -2"c'
_space_group_name_H-M_alt 'R 3 c :H'
_atom_sites_solution_hydrogens geom
_atom_sites_solution_primary direct
_atom_sites_solution_secondary difmap
_cell_angle_alpha 90.00
_cell_angle_beta 90.00
_cell_angle_gamma 120.00
_cell_formula_units_Z 6
_cell_length_a 15.453(4)
_cell_length_b 15.453
_cell_length_c 38.060(10)
_cell_measurement_reflns_used 17761
_cell_measurement_temperature 100(2)
_cell_measurement_theta_max 25.02
_cell_measurement_theta_min 2.63
_cell_volume 7871(3)
_computing_cell_refinement 'Bruker SMART'
_computing_data_collection 'Bruker SMART'
_computing_data_reduction 'Bruker SAINT'
_computing_molecular_graphics ORTEP32
_computing_publication_material WINGX
_computing_structure_refinement 'SHELXL-97 (Sheldrick, 1997)'
_computing_structure_solution 'SHELXL-97 (Sheldrick, 1997)'
_diffrn_ambient_temperature 293(2)
_diffrn_measured_fraction_theta_full 0.999
_diffrn_measured_fraction_theta_max 0.999
_diffrn_measurement_device_type 'CCD area detector'
_diffrn_measurement_method 'phi and omega scans'
_diffrn_radiation_monochromator graphite
_diffrn_radiation_source 'fine-focus sealed tube'
_diffrn_radiation_type MoK\a
_diffrn_radiation_wavelength 0.71073
_diffrn_reflns_av_R_equivalents 0.0388
_diffrn_reflns_av_sigmaI/netI 0.0369
_diffrn_reflns_limit_h_max 18
_diffrn_reflns_limit_h_min -18
_diffrn_reflns_limit_k_max 18
_diffrn_reflns_limit_k_min -18
_diffrn_reflns_limit_l_max 45
_diffrn_reflns_limit_l_min -45
_diffrn_reflns_number 17761
_diffrn_reflns_theta_full 25.00
_diffrn_reflns_theta_max 25.02
_diffrn_reflns_theta_min 2.63
_exptl_absorpt_coefficient_mu 1.430
_exptl_absorpt_correction_T_max 0.759
_exptl_absorpt_correction_T_min 0.752
_exptl_absorpt_correction_type multi-scan
_exptl_absorpt_process_details SADABS
_exptl_crystal_colour red-brown
_exptl_crystal_density_diffrn 1.636
_exptl_crystal_density_method 'not measured'
_exptl_crystal_description block
_exptl_crystal_F_000 3816
_exptl_crystal_size_max 0.2
_exptl_crystal_size_mid 0.2
_exptl_crystal_size_min 0.2
_platon_squeeze_details
;
  SQUEEZE (PLATON, A.Spek) was used to treat diffuse solvent
 contributions.  Total electron count found = 673/unit cell.
 Calculated for 2 chloroform (the re'xtal solvent)
 = 696/unit cell.  The intensive properties (density, F(000), etc.)
 reflect these contributions.
;
_refine_diff_density_max 0.337
_refine_diff_density_min -0.258
_refine_diff_density_rms 0.052
_refine_ls_abs_structure_details 'Flack H D (1983), Acta Cryst. A39, 876-881'
_refine_ls_extinction_method none
_refine_ls_goodness_of_fit_ref 1.090
_refine_ls_hydrogen_treatment constr
_refine_ls_matrix_type full
_refine_ls_number_parameters 196
_refine_ls_number_reflns 3097
_refine_ls_number_restraints 1
_refine_ls_restrained_S_all 1.089
_refine_ls_R_factor_all 0.0394
_refine_ls_R_factor_gt 0.0367
_refine_ls_shift/su_max 0.002
_refine_ls_shift/su_mean 0.000
_refine_ls_structure_factor_coef Fsqd
_refine_ls_weighting_details 'calc w=1/[\s^2^(Fo^2^)+(0.0626P)^2^+2.4088P] where P=(Fo^2^+2Fc^2^)/3'
_refine_ls_weighting_scheme calc
_refine_ls_wR_factor_gt 0.0990
_refine_ls_wR_factor_ref 0.1002
_reflns_number_gt 2870
_reflns_number_total 3097
_reflns_threshold_expression >2sigma(I)
_cod_data_source_file ic7012107-file001.cif
_cod_data_source_block import
_cod_depositor_comments
;
 Changed the value of the _symmetry_cell_setting data item from
 'rhombohedral' back to 'trigonal'.

 Antanas Vaitkus,
 2020-11-09

 Removed the _space_group.IT_number data item since it had an incorrect
 value, changed the value of the _symmetry_cell_setting data item from
 'trigonal' to 'rhombohedral' and renamed several space group related
 data items.

 Antanas Vaitkus,
 2020-11-08

The following automatic conversions were performed:

'_symmetry_cell_setting' value 'Trigonal' changed to 'trigonal'
according to
/usr/data/users/saulius/automatic-downloads/retrospective/ACS/lib/dictionaries/cif_core.dic
dictionary named 'cif_core.dic' version 2.4.2 from 2011-04-26.

Automatic conversion script
Id: cif_fix_values 2281 2013-09-26 08:29:07Z andrius 

The following automatic conversions were performed:

'_space_group.centring_type' value 'primitive' was replaced with the
value 'P' as specified in the replacement file
'/home/antanas/src/cod-tools/trunk/data/replacement-values/replacement_values.lst'.

Automatic conversion script
Id: cif_fix_values 5642 2017-10-24 12:04:52Z antanas 
;
_cod_original_cell_volume 7870(3)
_cod_original_sg_symbol_H-M R3c
_cod_original_formula_sum 'C41 H35 Cl6 Mn3 N12 Ni1 O10'
_cod_database_code 4339483

loop_
_symmetry_equiv_pos_as_xyz
'x, y, z'
'-y, x-y, z'
'-y, -x, z+1/2'
'-x+y, -x, z'
'x, x-y, z+1/2'
'-x+y, y, z+1/2'
'x+2/3, y+1/3, z+1/3'
'-y+2/3, x-y+1/3, z+1/3'
'-y+2/3, -x+1/3, z+5/6'
'-x+y+2/3, -x+1/3, z+1/3'
'x+2/3, x-y+1/3, z+5/6'
'-x+y+2/3, y+1/3, z+5/6'
'x+1/3, y+2/3, z+2/3'
'-y+1/3, x-y+2/3, z+2/3'
'-y+1/3, -x+2/3, z+7/6'
'-x+y+1/3, -x+2/3, z+2/3'
'x+1/3, x-y+2/3, z+7/6'
'-x+y+1/3, y+2/3, z+7/6'

loop_
_atom_site_label
_atom_site_type_symbol
_atom_site_fract_x
_atom_site_fract_y
_atom_site_fract_z
_atom_site_U_iso_or_equiv
_atom_site_adp_type
_atom_site_occupancy
_atom_site_symmetry_multiplicity
_atom_site_calc_flag
_atom_site_refinement_flags
N3 N 0.2004(3) 0.2682(3) 0.92904(10) 0.0602(10) Uani 1 1 d .
Ni1 Ni 0.3333 0.6667 0.98881(2) 0.0336(2) Uani 1 3 d S
Mn1 Mn 0.25634(4) 0.53631(4) 0.918217(14) 0.03466(17) Uani 1 1 d .
O4 O 0.21516(18) 0.59927(18) 0.95439(10) 0.0352(5) Uani 1 1 d .
O3 O 0.3333 0.6667 0.89958(13) 0.0351(10) Uani 1 3 d S
O2 O 0.3210(2) 0.48311(18) 0.88881(7) 0.0418(7) Uani 1 1 d .
N1 N 0.1824(2) 0.4076(2) 0.94167(9) 0.0412(8) Uani 1 1 d .
N2 N 0.1931(3) 0.3374(2) 0.93435(9) 0.0425(8) Uani 1 1 d .
N4 N 0.2262(2) 0.6795(2) 1.01544(8) 0.0349(6) Uani 1 1 d .
O1 O 0.13510(19) 0.5217(2) 0.88499(8) 0.0443(6) Uani 1 1 d .
C009 C 0.0487(3) 0.6068(3) 1.02153(10) 0.0406(8) Uani 1 1 d .
H009 H -0.0154 0.5605 1.0140 0.049 Uiso 1 1 calc R
C010 C 0.1325(2) 0.6176(2) 1.00388(11) 0.0349(8) Uani 1 1 d .
C011 C 0.2376(3) 0.7359(3) 1.04377(11) 0.0417(9) Uani 1 1 d .
H011 H 0.3018 0.7798 1.0518 0.050 Uiso 1 1 calc R
C012 C 0.4405(3) 0.4600(3) 0.85854(10) 0.0435(9) Uani 1 1 d .
C013 C 0.4044(4) 0.2980(3) 0.83931(13) 0.0589(12) Uani 1 1 d .
H013 H 0.3615 0.2292 0.8386 0.071 Uiso 1 1 calc R
C014 C 0.0628(3) 0.6661(3) 1.05024(11) 0.0471(10) Uani 1 1 d .
H014 H 0.0080 0.6617 1.0620 0.057 Uiso 1 1 calc R
C015 C 0.5280(3) 0.5017(3) 0.83993(13) 0.0557(12) Uani 1 1 d .
H015 H 0.5692 0.5707 0.8398 0.067 Uiso 1 1 calc R
C016 C 0.1232(3) 0.5566(3) 0.97206(12) 0.0403(9) Uani 1 1 d .
H01A H 0.1034 0.4888 0.9790 0.048 Uiso 1 1 calc R
H01B H 0.0723 0.5541 0.9565 0.048 Uiso 1 1 calc R
C017 C 0.4124(3) 0.5267(3) 0.87909(10) 0.0414(9) Uani 1 1 d .
C018 C 0.4933(4) 0.3387(4) 0.82170(13) 0.0633(13) Uani 1 1 d .
H018 H 0.5115 0.2972 0.8101 0.076 Uiso 1 1 calc R
C019 C 0.1568(3) 0.7312(3) 1.06149(11) 0.0450(9) Uani 1 1 d .
H019 H 0.1670 0.7720 1.0808 0.054 Uiso 1 1 calc R
C020 C 0.5568(3) 0.4417(3) 0.82099(14) 0.0609(13) Uani 1 1 d .
H020 H 0.6164 0.4702 0.8084 0.073 Uiso 1 1 calc R
C021 C 0.3766(3) 0.3574(3) 0.85823(12) 0.0551(11) Uani 1 1 d .
H021 H 0.3164 0.3289 0.8704 0.066 Uiso 1 1 calc R

loop_
_atom_site_aniso_label
_atom_site_aniso_U_11
_atom_site_aniso_U_22
_atom_site_aniso_U_33
_atom_site_aniso_U_23
_atom_site_aniso_U_13
_atom_site_aniso_U_12
N3 0.082(3) 0.046(2) 0.069(2) 0.0056(18) 0.013(2) 0.044(2)
Ni1 0.0249(3) 0.0249(3) 0.0510(5) 0.000 0.000 0.01244(13)
Mn1 0.0262(3) 0.0255(3) 0.0524(3) -0.0018(2) 0.0002(3) 0.0131(2)
O4 0.0279(14) 0.0293(13) 0.0524(14) -0.0020(11) 0.0007(12) 0.0173(12)
O3 0.0297(15) 0.0297(15) 0.046(3) 0.000 0.000 0.0149(7)
O2 0.0377(14) 0.0316(14) 0.0554(16) -0.0068(11) 0.0013(12) 0.0169(13)
N1 0.0327(17) 0.0287(17) 0.062(2) 0.0011(15) 0.0026(15) 0.0152(15)
N2 0.0390(18) 0.0292(18) 0.058(2) 0.0011(15) 0.0026(16) 0.0164(15)
N4 0.0311(16) 0.0269(16) 0.0472(17) 0.0042(13) 0.0018(13) 0.0148(14)
O1 0.0337(14) 0.0325(14) 0.0717(18) -0.0044(12) -0.0122(12) 0.0204(12)
C009 0.0280(18) 0.0359(19) 0.060(2) 0.0042(17) 0.0033(16) 0.0173(16)
C010 0.0285(17) 0.0211(17) 0.056(2) 0.0028(15) -0.0002(16) 0.0127(14)
C011 0.044(2) 0.0269(18) 0.052(2) 0.0053(16) -0.0020(18) 0.0164(17)
C012 0.043(2) 0.039(2) 0.048(2) -0.0066(17) 0.0012(18) 0.0203(19)
C013 0.061(3) 0.029(2) 0.074(3) -0.011(2) 0.017(2) 0.013(2)
C014 0.045(2) 0.046(2) 0.057(2) 0.0066(19) 0.008(2) 0.028(2)
C015 0.043(2) 0.038(2) 0.078(3) -0.008(2) 0.011(2) 0.0137(19)
C016 0.024(2) 0.037(2) 0.058(2) -0.0025(17) 0.0021(17) 0.0148(16)
C017 0.034(2) 0.047(2) 0.048(2) -0.0032(18) -0.0001(17) 0.0242(19)
C018 0.066(3) 0.057(3) 0.065(3) -0.018(2) 0.008(2) 0.029(2)
C019 0.045(2) 0.047(2) 0.049(2) -0.0001(18) 0.0017(18) 0.027(2)
C020 0.050(3) 0.047(3) 0.072(3) -0.007(2) 0.016(2) 0.014(2)
C021 0.047(2) 0.044(2) 0.063(3) 0.000(2) 0.010(2) 0.014(2)

loop_
_atom_type_symbol
_atom_type_description
_atom_type_scat_dispersion_real
_atom_type_scat_dispersion_imag
_atom_type_scat_source
C C 0.0033 0.0016 'International Tables Vol C Tables 4.2.6.8 and 6.1.1.4'
H H 0.0000 0.0000 'International Tables Vol C Tables 4.2.6.8 and 6.1.1.4'
Mn Mn 0.3368 0.7283 'International Tables Vol C Tables 4.2.6.8 and 6.1.1.4'
N N 0.0061 0.0033 'International Tables Vol C Tables 4.2.6.8 and 6.1.1.4'
Ni Ni 0.3393 1.1124 'International Tables Vol C Tables 4.2.6.8 and 6.1.1.4'
O O 0.0106 0.0060 'International Tables Vol C Tables 4.2.6.8 and 6.1.1.4'
Cl Cl 0.1484 0.1585 'International Tables Vol C Tables 4.2.6.8 and 6.1.1.4'

loop_
_geom_angle_atom_site_label_1
_geom_angle_atom_site_label_2
_geom_angle_atom_site_label_3
_geom_angle
_geom_angle_site_symmetry_1
_geom_angle_site_symmetry_3
N4 Ni1 N4 97.31(12) . 4_565
N4 Ni1 N4 97.31(12) . 2_665
N4 Ni1 N4 97.31(12) 4_565 2_665
N4 Ni1 O4 78.87(12) . .
N4 Ni1 O4 161.16(11) 4_565 .
N4 Ni1 O4 101.47(11) 2_665 .
N4 Ni1 O4 101.47(11) . 4_565
N4 Ni1 O4 78.87(12) 4_565 4_565
N4 Ni1 O4 161.16(11) 2_665 4_565
O4 Ni1 O4 83.80(14) . 4_565
N4 Ni1 O4 161.16(11) . 2_665
N4 Ni1 O4 101.47(11) 4_565 2_665
N4 Ni1 O4 78.87(12) 2_665 2_665
O4 Ni1 O4 83.80(14) . 2_665
O4 Ni1 O4 83.80(14) 4_565 2_665
O3 Mn1 O2 92.98(12) . .
O3 Mn1 N1 174.62(19) . .
O2 Mn1 N1 89.70(12) . .
O3 Mn1 O4 85.55(15) . .
O2 Mn1 O4 168.05(12) . .
N1 Mn1 O4 90.85(14) . .
O3 Mn1 O1 86.75(11) . .
O2 Mn1 O1 102.72(12) . .
N1 Mn1 O1 97.21(13) . .
O4 Mn1 O1 89.06(12) . .
O3 Mn1 O4 74.82(14) . 2_665
O2 Mn1 O4 90.24(11) . 2_665
N1 Mn1 O4 100.52(12) . 2_665
O4 Mn1 O4 77.92(15) . 2_665
O1 Mn1 O4 158.06(9) . 2_665
O3 Mn1 Mn1 36.59(8) . 2_665
O2 Mn1 Mn1 82.51(8) . 2_665
N1 Mn1 Mn1 139.55(10) . 2_665
O4 Mn1 Mn1 89.35(8) . 2_665
O1 Mn1 Mn1 123.23(8) . 2_665
O4 Mn1 Mn1 40.31(7) 2_665 2_665
O3 Mn1 Mn1 36.59(8) . 4_565
O2 Mn1 Mn1 129.23(8) . 4_565
N1 Mn1 Mn1 141.06(10) . 4_565
O4 Mn1 Mn1 51.40(9) . 4_565
O1 Mn1 Mn1 75.70(7) . 4_565
O4 Mn1 Mn1 82.39(6) 2_665 4_565
Mn1 Mn1 Mn1 60.000(11) 2_665 4_565
C016 O4 Mn1 127.2(2) . .
C016 O4 Ni1 111.5(3) . .
Mn1 O4 Ni1 105.74(10) . .
C016 O4 Mn1 124.9(2) . 4_565
Mn1 O4 Mn1 88.29(13) . 4_565
Ni1 O4 Mn1 92.46(9) . 4_565
Mn1 O3 Mn1 106.81(15) 4_565 2_665
Mn1 O3 Mn1 106.81(15) 4_565 .
Mn1 O3 Mn1 106.81(15) 2_665 .
C017 O2 Mn1 127.8(2) . .
N2 N1 Mn1 122.5(3) . .
N3 N2 N1 176.2(4) . .
C011 N4 C010 117.9(3) . .
C011 N4 Ni1 128.0(3) . .
C010 N4 Ni1 113.9(2) . .
C017 O1 Mn1 125.9(2) 4_565 .
C014 C009 C010 118.5(4) . .
N4 C010 C009 122.1(3) . .
N4 C010 C016 116.2(3) . .
C009 C010 C016 121.6(3) . .
N4 C011 C019 122.3(4) . .
C015 C012 C021 120.3(4) . .
C015 C012 C017 119.8(4) . .
C021 C012 C017 119.9(4) . .
C018 C013 C021 121.3(4) . .
C019 C014 C009 120.0(4) . .
C012 C015 C020 121.2(4) . .
O4 C016 C010 109.6(3) . .
O1 C017 O2 127.9(4) 2_665 .
O1 C017 C012 118.0(3) 2_665 .
O2 C017 C012 114.0(3) . .
C013 C018 C020 120.5(4) . .
C014 C019 C011 119.2(4) . .
C018 C020 C015 117.9(4) . .
C012 C021 C013 118.7(4) . .

loop_
_geom_bond_atom_site_label_1
_geom_bond_atom_site_label_2
_geom_bond_distance
_geom_bond_site_symmetry_2
N3 N2 1.148(5) .
Ni1 N4 2.033(3) .
Ni1 N4 2.033(3) 4_565
Ni1 N4 2.033(3) 2_665
Ni1 O4 2.058(3) .
Ni1 O4 2.058(3) 4_565
Ni1 O4 2.058(3) 2_665
Mn1 O3 1.8919(19) .
Mn1 O2 1.936(3) .
Mn1 N1 1.946(3) .
Mn1 O4 1.966(3) .
Mn1 O1 2.176(3) .
Mn1 O4 2.375(3) 2_665
Mn1 Mn1 3.0380(11) 2_665
Mn1 Mn1 3.0380(10) 4_565
O4 C016 1.403(5) .
O4 Mn1 2.375(3) 4_565
O3 Mn1 1.8919(19) 4_565
O3 Mn1 1.8919(19) 2_665
O2 C017 1.278(5) .
N1 N2 1.207(5) .
N4 C011 1.342(5) .
N4 C010 1.349(4) .
O1 C017 1.233(5) 4_565
C009 C014 1.371(6) .
C009 C010 1.394(5) .
C010 C016 1.497(6) .
C011 C019 1.388(6) .
C012 C015 1.369(6) .
C012 C021 1.386(6) .
C012 C017 1.519(5) .
C013 C018 1.367(7) .
C013 C021 1.393(6) .
C014 C019 1.358(6) .
C015 C020 1.410(7) .
C017 O1 1.233(5) 2_665
C018 C020 1.391(6) .

loop_
_platon_squeeze_void_nr
_platon_squeeze_void_average_x
_platon_squeeze_void_average_y
_platon_squeeze_void_average_z
_platon_squeeze_void_volume
_platon_squeeze_void_count_electrons
1 0.000 0.000 0.103 332.4 111.9
2 0.000 0.000 0.437 14.3 -0.8
3 0.000 0.000 0.603 332.4 112.4
4 0.000 0.000 0.937 14.3 -0.8
5 0.333 0.667 0.270 334.5 112.3
6 0.333 0.667 0.770 334.5 111.9
7 0.333 0.667 0.103 15.1 -0.8
8 0.333 0.667 0.603 15.1 -0.8
9 0.667 0.333 0.436 332.9 112.0
10 0.667 0.333 0.936 332.9 112.5
11 0.666 0.333 0.270 14.9 -0.8
12 0.666 0.333 0.770 14.9 -0.8
